data_4020397
loop_
_publ_author_name
'Weixiang Dai'
'Jeffrey L. Petersen'
'Kung K. Wang'

_publ_section_title
;
 Synthesis of Indeno-Fused Derivatives of Quinolizinium Salts,
 Imidazo[1,2-a]pyridine, Pyrido[1,2-a]indole,
 and 4H-Quinolizin-4-one via Benzannulated Enyne-Allenes
;
_journal_name_full 'Journal of Organic Chemistry'
_journal_page_first 6647
_journal_page_last 6652
_journal_paper_doi 10.1021/jo0505730
_journal_volume 70
_journal_year 2005
_chemical_formula_sum 'C20 H14 N2'
_chemical_formula_weight 282.33
_space_group_IT_number 14
_symmetry_cell_setting monoclinic
_symmetry_space_group_name_Hall '-P 2ybc'
_symmetry_space_group_name_H-M 'P 1 21/c 1'
_cell_angle_alpha 90.00
_cell_angle_beta 95.253(2)
_cell_angle_gamma 90.00
_cell_formula_units_Z 4
_cell_length_a 12.1159(12)
_cell_length_b 11.3755(11)
_cell_length_c 10.6198(10)
_cell_measurement_temperature 295(2)
_cell_volume 1457.5(2)
_diffrn_ambient_temperature 295(2)
_exptl_crystal_density_diffrn 1.287
_cod_original_sg_symbol_H-M 'P 21/c'
_cod_database_code 4020397

loop_
_symmetry_equiv_pos_as_xyz
'x, y, z'
'-x, y+1/2, -z+1/2'
'-x, -y, -z'
'x, -y-1/2, z-1/2'

loop_
_atom_site_label
_atom_site_type_symbol
_atom_site_fract_x
_atom_site_fract_y
_atom_site_fract_z
_atom_site_U_iso_or_equiv
_atom_site_adp_type
_atom_site_occupancy
_atom_site_symmetry_multiplicity
_atom_site_calc_flag
_atom_site_refinement_flags
_atom_site_disorder_assembly
_atom_site_disorder_group
N1 N 0.90944(17) 0.29903(18) 1.19845(18) 0.0648(6) Uani 1 1 d . . .
N2 N 0.94239(18) 0.48699(18) 1.25720(18) 0.0686(6) Uani 1 1 d . . .
C1 C 0.7281(2) 0.1547(2) 0.9347(2) 0.0763(8) Uani 1 1 d . . .
H1A H 0.6790 0.1040 0.9774 0.092 Uiso 1 1 calc R . .
H1B H 0.7779 0.1066 0.8902 0.092 Uiso 1 1 calc R . .
C2 C 0.6634(2) 0.2379(2) 0.8458(2) 0.0676(7) Uani 1 1 d . . .
C3 C 0.5927(3) 0.2126(3) 0.7403(3) 0.0835(9) Uani 1 1 d . . .
H3 H 0.5802 0.1350 0.7155 0.100 Uiso 1 1 calc R . .
C4 C 0.5408(2) 0.3026(3) 0.6720(3) 0.0861(9) Uani 1 1 d . . .
H4 H 0.4922 0.2855 0.6015 0.103 Uiso 1 1 calc R . .
C5 C 0.5601(2) 0.4179(3) 0.7070(2) 0.0840(8) Uani 1 1 d . . .
H5 H 0.5250 0.4783 0.6598 0.101 Uiso 1 1 calc R . .
C6 C 0.6317(2) 0.4438(2) 0.8122(2) 0.0720(7) Uani 1 1 d . . .
H6 H 0.6442 0.5216 0.8361 0.086 Uiso 1 1 calc R . .
C7 C 0.6846(2) 0.3547(2) 0.8815(2) 0.0622(7) Uani 1 1 d . . .
C8 C 0.76466(19) 0.3563(2) 0.9949(2) 0.0558(6) Uani 1 1 d . . .
C9 C 0.81135(19) 0.4467(2) 1.06607(19) 0.0568(6) Uani 1 1 d . . .
C10 C 0.8859(2) 0.4176(2) 1.1724(2) 0.0584(6) Uani 1 1 d . . .
C11 C 1.0011(2) 0.4110(3) 1.3363(2) 0.0754(8) Uani 1 1 d . . .
H11 H 1.0484 0.4350 1.4054 0.090 Uiso 1 1 calc R . .
C12 C 0.9835(2) 0.2970(3) 1.3044(2) 0.0744(8) Uani 1 1 d . . .
H12 H 1.0149 0.2312 1.3455 0.089 Uiso 1 1 calc R . .
C13 C 0.8618(2) 0.2094(2) 1.1272(2) 0.0714(7) Uani 1 1 d . . .
H13 H 0.8781 0.1315 1.1482 0.086 Uiso 1 1 calc R . .
C14 C 0.7910(2) 0.2356(2) 1.0261(2) 0.0635(7) Uani 1 1 d . . .
C15 C 0.78700(19) 0.5737(2) 1.04152(19) 0.0553(6) Uani 1 1 d . . .
C16 C 0.7158(2) 0.6337(2) 1.1128(2) 0.0722(7) Uani 1 1 d . . .
H16 H 0.6821 0.5944 1.1759 0.087 Uiso 1 1 calc R . .
C17 C 0.6940(2) 0.7509(2) 1.0914(3) 0.0801(8) Uani 1 1 d . . .
H17 H 0.6459 0.7905 1.1401 0.096 Uiso 1 1 calc R . .
C18 C 0.7428(2) 0.8092(2) 0.9991(3) 0.0799(9) Uani 1 1 d . . .
H18 H 0.7282 0.8887 0.9855 0.096 Uiso 1 1 calc R . .
C19 C 0.8129(2) 0.7516(2) 0.9265(2) 0.0772(8) Uani 1 1 d . . .
H19 H 0.8453 0.7916 0.8629 0.093 Uiso 1 1 calc R . .
C20 C 0.8356(2) 0.6338(2) 0.9476(2) 0.0688(7) Uani 1 1 d . . .
H20 H 0.8838 0.5948 0.8985 0.083 Uiso 1 1 calc R . .

loop_
_atom_site_aniso_label
_atom_site_aniso_U_11
_atom_site_aniso_U_22
_atom_site_aniso_U_33
_atom_site_aniso_U_23
_atom_site_aniso_U_13
_atom_site_aniso_U_12
N1 0.0769(15) 0.0520(14) 0.0668(12) 0.0065(11) 0.0133(12) 0.0094(11)
N2 0.0775(15) 0.0630(14) 0.0647(12) -0.0013(11) 0.0026(11) 0.0011(11)
C1 0.096(2) 0.0548(17) 0.0822(17) -0.0058(14) 0.0273(16) -0.0079(15)
C2 0.0708(18) 0.0644(18) 0.0709(16) -0.0177(14) 0.0242(14) -0.0142(14)
C3 0.080(2) 0.081(2) 0.092(2) -0.0259(17) 0.0218(17) -0.0215(17)
C4 0.069(2) 0.105(3) 0.0836(19) -0.0219(19) -0.0001(16) -0.0097(18)
C5 0.081(2) 0.092(2) 0.0784(17) -0.0058(17) 0.0039(16) 0.0121(17)
C6 0.0766(18) 0.0694(19) 0.0692(15) -0.0123(14) 0.0032(14) 0.0041(15)
C7 0.0680(17) 0.0556(17) 0.0647(14) -0.0048(13) 0.0145(13) -0.0005(13)
C8 0.0649(16) 0.0466(15) 0.0576(13) -0.0008(11) 0.0153(12) 0.0019(12)
C9 0.0639(16) 0.0498(16) 0.0581(13) 0.0006(11) 0.0133(12) 0.0030(12)
C10 0.0668(16) 0.0515(16) 0.0586(13) 0.0107(12) 0.0147(13) 0.0098(12)
C11 0.080(2) 0.079(2) 0.0653(15) 0.0090(15) -0.0021(14) 0.0073(16)
C12 0.081(2) 0.077(2) 0.0652(16) 0.0196(14) 0.0040(15) 0.0172(15)
C13 0.093(2) 0.0491(16) 0.0747(16) 0.0094(14) 0.0222(16) 0.0123(15)
C14 0.0813(19) 0.0432(15) 0.0690(15) -0.0049(12) 0.0235(14) -0.0017(13)
C15 0.0653(16) 0.0471(15) 0.0527(12) 0.0007(11) 0.0003(12) 0.0024(11)
C16 0.088(2) 0.0598(18) 0.0706(15) 0.0015(13) 0.0174(15) 0.0075(15)
C17 0.093(2) 0.0589(19) 0.0880(19) -0.0083(15) 0.0036(17) 0.0247(15)
C18 0.089(2) 0.0465(17) 0.099(2) 0.0080(16) -0.0204(18) 0.0048(15)
C19 0.087(2) 0.065(2) 0.0769(17) 0.0240(15) -0.0045(16) -0.0088(15)
C20 0.081(2) 0.0584(17) 0.0680(15) 0.0076(13) 0.0148(14) -0.0008(13)

loop_
_geom_bond_atom_site_label_1
_geom_bond_atom_site_label_2
_geom_bond_distance
_geom_bond_site_symmetry_2
_geom_bond_publ_flag
N1 C13 1.366(3) . ?
N1 C12 1.374(3) . ?
N1 C10 1.401(3) . ?
N2 C10 1.337(3) . ?
N2 C11 1.360(3) . ?
C1 C14 1.495(3) . ?
C1 C2 1.506(3) . ?
C2 C3 1.376(4) . ?
C2 C7 1.399(3) . ?
C3 C4 1.373(4) . ?
C4 C5 1.378(4) . ?
C5 C6 1.381(3) . ?
C6 C7 1.376(3) . ?
C7 C8 1.476(3) . ?
C8 C9 1.367(3) . ?
C8 C14 1.441(3) . ?
C9 C10 1.419(3) . ?
C9 C15 1.494(3) . ?
C11 C12 1.352(3) . ?
C13 C14 1.345(3) . ?
C15 C16 1.379(3) . ?
C15 C20 1.385(3) . ?
C16 C17 1.374(3) . ?
C17 C18 1.363(3) . ?
C18 C19 1.367(4) . ?
C19 C20 1.382(3) . ?

loop_
_cod_related_entry_id
_cod_related_entry_database
_cod_related_entry_code
1 ChemSpider 9544479
